data_4030628
loop_
_publ_author_name
'Fan, Yu-Shiou'
'Das, Utpal'
'Hsiao, Ming-Yu'
'Liu, Meng-Hsien'
'Lin, Wenwei'

_publ_section_title
;
 Chemoselective intramolecular Wittig reactions for the synthesis of
 oxazoles and benzofurans.
;
_journal_issue 23
_journal_name_full 'The Journal of organic chemistry'
_journal_page_first 11567
_journal_page_last 11582
_journal_paper_doi 10.1021/jo502232q
_journal_volume 79
_journal_year 2014
_chemical_formula_moiety 'C26 H16 Br N O4'
_chemical_formula_sum 'C26 H16 Br N O4'
_chemical_formula_weight 486.31
_chemical_name_systematic
;
 ?
;
_space_group_IT_number 61
_symmetry_cell_setting orthorhombic
_symmetry_space_group_name_Hall '-P 2ac 2ab'
_symmetry_space_group_name_H-M 'P b c a'
_atom_sites_solution_hydrogens geom
_atom_sites_solution_primary direct
_atom_sites_solution_secondary difmap
_audit_creation_method SHELXL-97
_cell_angle_alpha 90.00
_cell_angle_beta 90.00
_cell_angle_gamma 90.00
_cell_formula_units_Z 8
_cell_length_a 16.2285(10)
_cell_length_b 15.8298(9)
_cell_length_c 16.6687(12)
_cell_measurement_reflns_used 0
_cell_measurement_temperature 200(2)
_cell_measurement_theta_max 0
_cell_measurement_theta_min 0
_cell_volume 4282.1(5)
_computing_molecular_graphics 'Ortep-3 for Windows (Farrugia, 1997)'
_computing_publication_material 'WinGX publication routines (Farrugia, 1999)'
_computing_structure_refinement 'SHELXL-97 (Sheldrick, 1997)'
_computing_structure_solution 'SHELXS-86 (Sheldrick, 1986)'
_diffrn_ambient_temperature 200(2)
_diffrn_measured_fraction_theta_full 0.993
_diffrn_measured_fraction_theta_max 0.993
_diffrn_radiation_monochromator graphite
_diffrn_radiation_source 'fine-focus sealed tube'
_diffrn_radiation_type MoK\a
_diffrn_radiation_wavelength 0.71073
_diffrn_reflns_av_R_equivalents 0.0814
_diffrn_reflns_av_sigmaI/netI 0.0874
_diffrn_reflns_limit_h_max 19
_diffrn_reflns_limit_h_min -17
_diffrn_reflns_limit_k_max 18
_diffrn_reflns_limit_k_min -18
_diffrn_reflns_limit_l_max 17
_diffrn_reflns_limit_l_min -19
_diffrn_reflns_number 23171
_diffrn_reflns_theta_full 25.06
_diffrn_reflns_theta_max 25.06
_diffrn_reflns_theta_min 2.17
_exptl_absorpt_coefficient_mu 1.954
_exptl_absorpt_correction_T_max 0.8138
_exptl_absorpt_correction_T_min 0.5162
_exptl_absorpt_correction_type multi-scan
_exptl_crystal_colour colorless
_exptl_crystal_density_diffrn 1.509
_exptl_crystal_density_method 'not measured'
_exptl_crystal_description prism
_exptl_crystal_F_000 1968
_exptl_crystal_size_max 0.39
_exptl_crystal_size_mid 0.24
_exptl_crystal_size_min 0.11
_refine_diff_density_max 0.310
_refine_diff_density_min -0.372
_refine_diff_density_rms 0.068
_refine_ls_extinction_method none
_refine_ls_goodness_of_fit_ref 0.999
_refine_ls_hydrogen_treatment constr
_refine_ls_matrix_type full
_refine_ls_number_parameters 289
_refine_ls_number_reflns 3766
_refine_ls_number_restraints 0
_refine_ls_restrained_S_all 0.999
_refine_ls_R_factor_all 0.1089
_refine_ls_R_factor_gt 0.0466
_refine_ls_shift/su_max 0.002
_refine_ls_shift/su_mean 0.000
_refine_ls_structure_factor_coef Fsqd
_refine_ls_weighting_details 'calc w=1/[\s^2^(Fo^2^)+(0.0310P)^2^+0.3465P] where P=(Fo^2^+2Fc^2^)/3'
_refine_ls_weighting_scheme calc
_refine_ls_wR_factor_gt 0.0749
_refine_ls_wR_factor_ref 0.0894
_reflns_number_gt 2233
_reflns_number_total 3766
_reflns_threshold_expression >2sigma(I)
_cod_data_source_file jo502232q_si_002.cif
_cod_data_source_block a15583
_cod_database_code 4030628

loop_
_symmetry_equiv_pos_as_xyz
'x, y, z'
'-x+1/2, -y, z+1/2'
'-x, y+1/2, -z+1/2'
'x+1/2, -y+1/2, -z'
'-x, -y, -z'
'x-1/2, y, -z-1/2'
'x, -y-1/2, z-1/2'
'-x-1/2, y-1/2, z'

loop_
_atom_site_label
_atom_site_type_symbol
_atom_site_fract_x
_atom_site_fract_y
_atom_site_fract_z
_atom_site_U_iso_or_equiv
_atom_site_adp_type
_atom_site_occupancy
_atom_site_symmetry_multiplicity
_atom_site_calc_flag
_atom_site_refinement_flags
C1 C 1.1220(2) 0.3624(2) 0.4928(2) 0.0295(9) Uani 1 1 d .
C2 C 1.0919(2) 0.4307(2) 0.5349(2) 0.0375(10) Uani 1 1 d .
H2 H 1.1184 0.4841 0.5318 0.045 Uiso 1 1 calc R
C3 C 1.0224(2) 0.4199(2) 0.5819(2) 0.0328(9) Uani 1 1 d .
H3 H 1.0013 0.4658 0.6122 0.039 Uiso 1 1 calc R
C4 C 0.9835(2) 0.3422(2) 0.5845(2) 0.0278(9) Uani 1 1 d .
C5 C 1.01348(19) 0.2728(2) 0.54248(19) 0.0232(8) Uani 1 1 d .
C6 C 1.08468(19) 0.2844(2) 0.49616(19) 0.0266(9) Uani 1 1 d .
H6 H 1.1072 0.2383 0.4670 0.032 Uiso 1 1 calc R
C7 C 0.8390(2) 0.3518(2) 0.6030(3) 0.0309(9) Uani 1 1 d .
C8 C 0.7759(2) 0.3420(2) 0.6651(2) 0.0309(9) Uani 1 1 d .
C9 C 0.7768(2) 0.3179(2) 0.7422(2) 0.0453(11) Uani 1 1 d .
H9 H 0.8232 0.2993 0.7721 0.054 Uiso 1 1 calc R
C10 C 0.6929(3) 0.3261(3) 0.7707(3) 0.0584(13) Uani 1 1 d .
H10 H 0.6730 0.3140 0.8230 0.070 Uiso 1 1 calc R
C11 C 0.6489(3) 0.3542(2) 0.7079(3) 0.0594(14) Uani 1 1 d .
H11 H 0.5915 0.3655 0.7095 0.071 Uiso 1 1 calc R
C12 C 0.97253(19) 0.1894(2) 0.5388(2) 0.0231(8) Uani 1 1 d .
C13 C 0.94100(19) 0.13752(19) 0.5963(2) 0.0242(8) Uani 1 1 d .
C14 C 0.93407(19) 0.13714(19) 0.6830(2) 0.0230(8) Uani 1 1 d .
C15 C 0.9819(2) 0.1915(2) 0.7299(2) 0.0301(9) Uani 1 1 d .
H15 H 1.0200 0.2287 0.7049 0.036 Uiso 1 1 calc R
C16 C 0.9739(2) 0.1914(2) 0.8118(2) 0.0393(10) Uani 1 1 d .
H16 H 1.0058 0.2294 0.8431 0.047 Uiso 1 1 calc R
C17 C 0.9204(2) 0.1368(2) 0.8492(2) 0.0435(11) Uani 1 1 d .
H17 H 0.9155 0.1371 0.9060 0.052 Uiso 1 1 calc R
C18 C 0.8740(2) 0.0822(2) 0.8042(2) 0.0422(11) Uani 1 1 d .
H18 H 0.8372 0.0442 0.8300 0.051 Uiso 1 1 calc R
C19 C 0.8804(2) 0.0819(2) 0.7220(2) 0.0323(9) Uani 1 1 d .
H19 H 0.8479 0.0437 0.6914 0.039 Uiso 1 1 calc R
C20 C 0.9262(2) 0.0805(2) 0.4768(2) 0.0265(9) Uani 1 1 d .
C21 C 0.8964(2) 0.0186(2) 0.4191(2) 0.0288(9) Uani 1 1 d .
C22 C 0.8515(2) -0.0516(2) 0.4433(2) 0.0348(10) Uani 1 1 d .
H22 H 0.8408 -0.0610 0.4986 0.042 Uiso 1 1 calc R
C23 C 0.8227(2) -0.1074(2) 0.3866(3) 0.0442(11) Uani 1 1 d .
H23 H 0.7920 -0.1555 0.4030 0.053 Uiso 1 1 calc R
C24 C 0.8378(2) -0.0944(2) 0.3068(3) 0.0464(11) Uani 1 1 d .
H24 H 0.8179 -0.1335 0.2681 0.056 Uiso 1 1 calc R
C25 C 0.8814(2) -0.0254(2) 0.2829(2) 0.0434(11) Uani 1 1 d .
H25 H 0.8913 -0.0163 0.2274 0.052 Uiso 1 1 calc R
C26 C 0.9112(2) 0.0314(2) 0.3382(2) 0.0317(9) Uani 1 1 d .
H26 H 0.9419 0.0791 0.3210 0.038 Uiso 1 1 calc R
N1 N 0.96384(16) 0.15169(16) 0.46327(17) 0.0276(7) Uani 1 1 d .
O1 O 0.91419(15) 0.33315(13) 0.63477(13) 0.0316(6) Uani 1 1 d .
O2 O 0.82850(15) 0.37279(17) 0.53494(17) 0.0528(8) Uani 1 1 d .
O3 O 0.69713(16) 0.36470(15) 0.64159(17) 0.0532(8) Uani 1 1 d .
O4 O 0.91047(12) 0.06678(13) 0.55672(13) 0.0267(6) Uani 1 1 d .
Br1 Br 1.21742(2) 0.37619(3) 0.42795(3) 0.05367(17) Uani 1 1 d .

loop_
_atom_site_aniso_label
_atom_site_aniso_U_11
_atom_site_aniso_U_22
_atom_site_aniso_U_33
_atom_site_aniso_U_23
_atom_site_aniso_U_13
_atom_site_aniso_U_12
C1 0.028(2) 0.043(2) 0.018(2) 0.0002(18) 0.0022(17) -0.0052(19)
C2 0.043(3) 0.031(2) 0.038(3) 0.002(2) 0.003(2) -0.0104(19)
C3 0.043(3) 0.027(2) 0.028(3) -0.0060(18) 0.002(2) 0.0022(18)
C4 0.030(2) 0.033(2) 0.020(2) 0.0036(18) 0.0022(18) 0.0003(17)
C5 0.022(2) 0.031(2) 0.017(2) -0.0013(16) -0.0035(16) -0.0010(16)
C6 0.027(2) 0.032(2) 0.020(2) 0.0008(17) -0.0009(18) 0.0014(17)
C7 0.033(3) 0.027(2) 0.033(3) -0.0021(18) 0.004(2) -0.0007(18)
C8 0.026(2) 0.028(2) 0.039(3) -0.0029(18) 0.004(2) -0.0002(18)
C9 0.049(3) 0.045(2) 0.042(3) 0.002(2) 0.010(2) -0.001(2)
C10 0.061(3) 0.054(3) 0.061(4) 0.002(3) 0.029(3) -0.008(2)
C11 0.039(3) 0.052(3) 0.087(4) 0.006(3) 0.031(3) 0.003(2)
C12 0.022(2) 0.0252(19) 0.022(2) -0.0011(17) 0.0014(17) 0.0001(16)
C13 0.0184(19) 0.024(2) 0.030(2) -0.0015(17) -0.0011(16) -0.0001(16)
C14 0.023(2) 0.029(2) 0.018(2) 0.0016(17) 0.0017(17) 0.0066(17)
C15 0.033(2) 0.032(2) 0.025(2) 0.0047(18) 0.0010(19) -0.0014(18)
C16 0.055(3) 0.038(2) 0.025(3) -0.002(2) -0.009(2) 0.000(2)
C17 0.054(3) 0.056(3) 0.020(2) 0.005(2) 0.003(2) 0.010(2)
C18 0.038(3) 0.053(3) 0.036(3) 0.018(2) 0.005(2) 0.001(2)
C19 0.028(2) 0.035(2) 0.034(3) 0.0071(19) -0.0018(19) -0.0005(18)
C20 0.024(2) 0.032(2) 0.024(2) 0.0010(19) 0.0003(18) 0.0016(18)
C21 0.025(2) 0.029(2) 0.033(3) -0.0029(19) -0.0046(18) 0.0031(16)
C22 0.032(2) 0.038(2) 0.035(3) -0.004(2) -0.0035(19) -0.0031(19)
C23 0.044(3) 0.037(2) 0.051(3) 0.003(2) -0.008(2) -0.009(2)
C24 0.048(3) 0.041(3) 0.050(3) -0.007(2) -0.004(2) 0.000(2)
C25 0.046(3) 0.047(3) 0.037(3) -0.002(2) 0.007(2) -0.002(2)
C26 0.036(2) 0.033(2) 0.027(2) -0.0034(19) 0.0020(19) -0.0060(18)
N1 0.0260(18) 0.0310(17) 0.0259(19) -0.0005(14) -0.0001(14) -0.0014(14)
O1 0.0310(16) 0.0379(14) 0.0259(15) 0.0046(12) 0.0087(13) 0.0037(12)
O2 0.0409(18) 0.084(2) 0.0336(18) 0.0117(17) 0.0030(15) 0.0015(15)
O3 0.0380(19) 0.0579(18) 0.064(2) 0.0102(16) 0.0097(16) 0.0037(15)
O4 0.0255(14) 0.0290(13) 0.0256(16) 0.0013(12) -0.0001(11) -0.0029(11)
Br1 0.0410(3) 0.0645(3) 0.0555(3) -0.0022(3) 0.0193(2) -0.0179(2)

loop_
_atom_type_symbol
_atom_type_description
_atom_type_scat_dispersion_real
_atom_type_scat_dispersion_imag
_atom_type_scat_source
C C 0.0033 0.0016 'International Tables Vol C Tables 4.2.6.8 and 6.1.1.4'
H H 0.0000 0.0000 'International Tables Vol C Tables 4.2.6.8 and 6.1.1.4'
N N 0.0061 0.0033 'International Tables Vol C Tables 4.2.6.8 and 6.1.1.4'
O O 0.0106 0.0060 'International Tables Vol C Tables 4.2.6.8 and 6.1.1.4'
Br Br -0.2901 2.4595 'International Tables Vol C Tables 4.2.6.8 and 6.1.1.4'

loop_
_geom_angle_atom_site_label_1
_geom_angle_atom_site_label_2
_geom_angle_atom_site_label_3
_geom_angle
C6 C1 C2 121.8(3)
C6 C1 Br1 119.0(3)
C2 C1 Br1 119.2(3)
C1 C2 C3 118.7(3)
C1 C2 H2 120.6
C3 C2 H2 120.6
C4 C3 C2 120.0(3)
C4 C3 H3 120.0
C2 C3 H3 120.0
C3 C4 C5 121.8(3)
C3 C4 O1 118.2(3)
C5 C4 O1 119.9(3)
C4 C5 C6 117.6(3)
C4 C5 C12 124.7(3)
C6 C5 C12 117.6(3)
C1 C6 C5 120.2(3)
C1 C6 H6 119.9
C5 C6 H6 119.9
O2 C7 O1 123.9(3)
O2 C7 C8 126.9(4)
O1 C7 C8 109.2(3)
C9 C8 O3 110.8(3)
C9 C8 C7 134.5(4)
O3 C8 C7 114.7(3)
C8 C9 C10 106.2(4)
C8 C9 H9 126.9
C10 C9 H9 126.9
C11 C10 C9 105.9(4)
C11 C10 H10 127.1
C9 C10 H10 127.1
C10 C11 O3 111.6(4)
C10 C11 H11 124.2
O3 C11 H11 124.2
C13 C12 N1 109.7(3)
C13 C12 C5 132.7(3)
N1 C12 C5 117.6(3)
C12 C13 O4 106.6(3)
C12 C13 C14 137.2(3)
O4 C13 C14 116.2(3)
C19 C14 C15 118.1(3)
C19 C14 C13 121.1(3)
C15 C14 C13 120.8(3)
C16 C15 C14 120.2(3)
C16 C15 H15 119.9
C14 C15 H15 119.9
C15 C16 C17 120.8(4)
C15 C16 H16 119.6
C17 C16 H16 119.6
C18 C17 C16 119.7(4)
C18 C17 H17 120.1
C16 C17 H17 120.1
C17 C18 C19 120.4(4)
C17 C18 H18 119.8
C19 C18 H18 119.8
C18 C19 C14 120.6(3)
C18 C19 H19 119.7
C14 C19 H19 119.7
N1 C20 O4 113.1(3)
N1 C20 C21 128.6(3)
O4 C20 C21 118.2(3)
C26 C21 C22 119.4(3)
C26 C21 C20 119.2(3)
C22 C21 C20 121.4(3)
C23 C22 C21 119.5(4)
C23 C22 H22 120.2
C21 C22 H22 120.2
C24 C23 C22 120.7(4)
C24 C23 H23 119.7
C22 C23 H23 119.7
C25 C24 C23 119.8(4)
C25 C24 H24 120.1
C23 C24 H24 120.1
C24 C25 C26 120.8(4)
C24 C25 H25 119.6
C26 C25 H25 119.6
C25 C26 C21 119.8(3)
C25 C26 H26 120.1
C21 C26 H26 120.1
C20 N1 C12 105.1(3)
C7 O1 C4 117.5(3)
C11 O3 C8 105.6(3)
C20 O4 C13 105.4(2)

loop_
_geom_bond_atom_site_label_1
_geom_bond_atom_site_label_2
_geom_bond_distance
C1 C6 1.377(4)
C1 C2 1.378(4)
C1 Br1 1.901(3)
C2 C3 1.384(4)
C2 H2 0.9500
C3 C4 1.383(4)
C3 H3 0.9500
C4 C5 1.390(4)
C4 O1 1.410(4)
C5 C6 1.402(4)
C5 C12 1.479(4)
C6 H6 0.9500
C7 O2 1.194(4)
C7 O1 1.363(4)
C7 C8 1.464(5)
C8 C9 1.341(5)
C8 O3 1.385(4)
C9 C10 1.449(5)
C9 H9 0.9500
C10 C11 1.342(5)
C10 H10 0.9500
C11 O3 1.364(5)
C11 H11 0.9500
C12 C13 1.363(4)
C12 N1 1.400(4)
C13 O4 1.391(3)
C13 C14 1.449(4)
C14 C19 1.396(4)
C14 C15 1.398(4)
C15 C16 1.372(4)
C15 H15 0.9500
C16 C17 1.374(5)
C16 H16 0.9500
C17 C18 1.370(5)
C17 H17 0.9500
C18 C19 1.374(4)
C18 H18 0.9500
C19 H19 0.9500
C20 N1 1.301(4)
C20 O4 1.374(4)
C20 C21 1.456(4)
C21 C26 1.384(4)
C21 C22 1.388(4)
C22 C23 1.376(5)
C22 H22 0.9500
C23 C24 1.368(5)
C23 H23 0.9500
C24 C25 1.362(5)
C24 H24 0.9500
C25 C26 1.375(4)
C25 H25 0.9500
C26 H26 0.9500
